data_7033630
loop_
_publ_author_name
'Fischer, Paul J.'
'Weberg, Alexander B.'
'Bohrmann, Trent D.'
'Xu, Hanyue'
'Young, Victor G.'

_publ_section_title
;
 Group VI metal complexes of tris(diphenylphosphinomethyl)phenylborate:
 modulation of ligand donation via coordination of M(CO)3 units at the
 borate phenyl substituent.
;
_journal_issue 8
_journal_name_full 'Dalton transactions (Cambridge, England : 2003)'
_journal_page_first 3737
_journal_page_last 3744
_journal_paper_doi 10.1039/c4dt03857f
_journal_volume 44
_journal_year 2015
_chemical_formula_moiety 'C51 H41 B Cr Mn O6 P3, C4 H10 O'
_chemical_formula_sum 'C55 H51 B Cr Mn O7 P3'
_chemical_formula_weight 1034.61
_chemical_melting_point 552.5(5)
_chemical_name_common 14176c
_chemical_name_systematic Cr(CO)3{6-(PhBP3)Mn(CO)3}
_chemical_properties_physical 'Air-sensitive, Moisture-sensitive'
_space_group_crystal_system monoclinic
_space_group_IT_number 14
_space_group_name_Hall '-P 2yn'
_space_group_name_H-M_alt 'P 1 21/n 1'
_symmetry_space_group_name_Hall '-P 2yn'
_symmetry_space_group_name_H-M 'P 1 21/n 1'
_atom_sites_solution_hydrogens geom
_audit_creation_method SHELXL-2014
_audit_update_record
;
2014-12-15 deposited with the CCDC.
2015-01-12 downloaded from the CCDC.
;
_cell_angle_alpha 90
_cell_angle_beta 92.913(2)
_cell_angle_gamma 90
_cell_formula_units_Z 4
_cell_length_a 13.0955(15)
_cell_length_b 16.4800(19)
_cell_length_c 22.950(3)
_cell_measurement_reflns_used 751
_cell_measurement_temperature 123(2)
_cell_measurement_theta_max 14.10
_cell_measurement_theta_min 2.21
_cell_volume 4946.5(10)
_computing_cell_refinement 'Bruker SAINT'
_computing_data_collection 'Bruker APEX2'
_computing_data_reduction 'Bruker SAINT'
_computing_molecular_graphics 'Bruker SHELXTL'
_computing_publication_material 'Bruker SHELXTL'
_computing_structure_refinement 'SHELXL-2014 (Sheldrick, 2014)'
_computing_structure_solution 'SHELXS-97 (Sheldrick, 2008)'
_diffrn_ambient_temperature 123(2)
_diffrn_measured_fraction_theta_full 1.000
_diffrn_measured_fraction_theta_max 0.993
_diffrn_measurement_device_type 'Bruker APEX-II CCD'
_diffrn_measurement_method '\f and \w scans'
_diffrn_radiation_type MoK\a
_diffrn_radiation_wavelength 0.71073
_diffrn_reflns_av_R_equivalents 0.0360
_diffrn_reflns_av_unetI/netI 0.0292
_diffrn_reflns_Laue_measured_fraction_full 1.000
_diffrn_reflns_Laue_measured_fraction_max 0.993
_diffrn_reflns_limit_h_max 16
_diffrn_reflns_limit_h_min -16
_diffrn_reflns_limit_k_max 21
_diffrn_reflns_limit_k_min -21
_diffrn_reflns_limit_l_max 29
_diffrn_reflns_limit_l_min -29
_diffrn_reflns_number 56126
_diffrn_reflns_point_group_measured_fraction_full 1.000
_diffrn_reflns_point_group_measured_fraction_max 0.993
_diffrn_reflns_theta_full 25.242
_diffrn_reflns_theta_max 27.455
_diffrn_reflns_theta_min 1.522
_diffrn_source 'sealed tube'
_exptl_absorpt_coefficient_mu 0.625
_exptl_absorpt_correction_T_max 0.7456
_exptl_absorpt_correction_T_min 0.6473
_exptl_absorpt_correction_type multi-scan
_exptl_absorpt_process_details 'SADABS 2012/1 (Sheldrick, 2012)'
_exptl_crystal_colour yellow
_exptl_crystal_density_diffrn 1.389
_exptl_crystal_description Plate
_exptl_crystal_F_000 2144
_exptl_crystal_recrystallization_method 'Re-crystallisation from solvent: THF/Et2O/pentane'
_exptl_crystal_size_max 0.450
_exptl_crystal_size_mid 0.320
_exptl_crystal_size_min 0.180
_exptl_transmission_factor_max 0.7456
_exptl_transmission_factor_min 0.6473
_platon_squeeze_details
;
 
Summary and Remarks : N = NOTE, W = WARNING, E = ERROR
 =============================================================================
 
 N: No S.U.'s (esd) on observed/calculated parameters.
 -----------------------------------------------------------------------------
 N: Number of Isotropic Non-H Atoms ....................................    1
 N: Number of moved primary input atoms: ...............................  104
 N: Total Potential Solvent Accessible Void Vol ...............   712.9 Ang^3
 N: Electron Count / Cell  169 - To be included in D(calc), F000 & Mol.Wght.
 
 =============================================================================
 
 The solvent, either DEE and/or pentane, was located but refined very poorly 
 with huge Uijs. PLATON/SQUEEZE applied prior to disorder modeling of two
 phenyl groups. The void volume and refined electons support this model.

;
_refine_diff_density_max 0.473
_refine_diff_density_min -0.441
_refine_diff_density_rms 0.056
_refine_ls_extinction_method none
_refine_ls_goodness_of_fit_ref 1.110
_refine_ls_hydrogen_treatment constr
_refine_ls_matrix_type full
_refine_ls_number_parameters 594
_refine_ls_number_reflns 11225
_refine_ls_number_restraints 801
_refine_ls_restrained_S_all 1.097
_refine_ls_R_factor_all 0.0492
_refine_ls_R_factor_gt 0.0384
_refine_ls_shift/su_max 0.002
_refine_ls_shift/su_mean 0.000
_refine_ls_structure_factor_coef Fsqd
_refine_ls_weighting_details 'w=1/[\s^2^(Fo^2^)+(0.0505P)^2^+1.4169P] where P=(Fo^2^+2Fc^2^)/3'
_refine_ls_weighting_scheme calc
_refine_ls_wR_factor_gt 0.0987
_refine_ls_wR_factor_ref 0.1040
_reflns_Friedel_coverage 0.000
_reflns_number_gt 8976
_reflns_number_total 11225
_reflns_threshold_expression 'I > 2\s(I)'
_cod_data_source_file c4dt03857f2.cif
_cod_data_source_block 14176c
_cod_depositor_comments
;
The following automatic conversions were performed:

'_chemical_melting_point' value '552-553' was changed to '552.5(5)' -
the average value was taken and precision was estimated.

Automatic conversion script
Id: cif_fix_values 2935 2014-11-11 08:27:57Z andrius 

 Adding full bibliography for 7033620--7033630.cif.
;
_cod_original_cell_volume 4946.6(10)
_cod_database_code 7033630
_shelx_space_group_comment
;
The symmetry employed for this shelxl refinement is uniquely defined
by the following loop, which should always be used as a source of
symmetry information in preference to the above space-group names.
They are only intended as comments.
;
_shelx_estimated_absorpt_t_min 0.766
_shelx_estimated_absorpt_t_max 0.896

loop_
_space_group_symop_operation_xyz
'x, y, z'
'-x+1/2, y+1/2, -z+1/2'
'-x, -y, -z'
'x-1/2, -y-1/2, z-1/2'

loop_
_atom_site_label
_atom_site_type_symbol
_atom_site_fract_x
_atom_site_fract_y
_atom_site_fract_z
_atom_site_U_iso_or_equiv
_atom_site_adp_type
_atom_site_occupancy
_atom_site_site_symmetry_order
_atom_site_calc_flag
_atom_site_refinement_flags_posn
_atom_site_refinement_flags_adp
_atom_site_refinement_flags_occupancy
_atom_site_disorder_assembly
_atom_site_disorder_group
Mn1 Mn 0.25071(2) 0.62755(2) 0.06473(2) 0.02285(8) Uani 1 1 d . U . . .
Cr1 Cr 0.25796(2) 1.00712(2) -0.07236(2) 0.02928(9) Uani 1 1 d . U . . .
P1 P 0.15845(4) 0.68111(3) -0.01685(2) 0.02326(11) Uani 1 1 d . U . . .
P2 P 0.18883(4) 0.73497(3) 0.12256(2) 0.02365(11) Uani 1 1 d D U . . .
P3 P 0.38420(4) 0.71657(3) 0.04018(2) 0.02449(11) Uani 1 1 d D U . . .
O1 O 0.09194(12) 0.50783(9) 0.09103(7) 0.0412(4) Uani 1 1 d . U . . .
O2 O 0.35587(12) 0.54759(10) 0.16594(7) 0.0448(4) Uani 1 1 d . U . . .
O3 O 0.33009(12) 0.48848(9) -0.00023(7) 0.0393(4) Uani 1 1 d . U . . .
O4 O 0.24563(14) 0.87072(10) -0.15834(7) 0.0498(4) Uani 1 1 d . U . . .
O5 O 0.2258(2) 1.10545(14) -0.18009(9) 0.0939(9) Uani 1 1 d . U . . .
O6 O 0.48075(15) 1.00611(17) -0.09216(14) 0.1022(9) Uani 1 1 d . U . . .
C1 C 0.14857(14) 0.55818(12) 0.08088(9) 0.0291(4) Uani 1 1 d . U . . .
C2 C 0.31924(15) 0.58389(12) 0.12748(9) 0.0304(4) Uani 1 1 d . U . . .
C3 C 0.30016(14) 0.54528(12) 0.02224(9) 0.0283(4) Uani 1 1 d . U . . .
C4 C 0.19392(14) 0.78475(11) -0.03231(8) 0.0258(4) Uani 1 1 d . U . . .
H4A H 0.2519 0.7839 -0.0584 0.031 Uiso 1 1 calc R U . . .
H4B H 0.1356 0.8114 -0.0538 0.031 Uiso 1 1 calc R U . . .
C5 C 0.17294(15) 0.62438(12) -0.08472(8) 0.0279(4) Uani 1 1 d . U . . .
C6 C 0.13407(14) 0.54576(12) -0.08893(8) 0.0271(4) Uani 1 1 d . U . . .
H6A H 0.1060 0.5214 -0.0558 0.032 Uiso 1 1 calc R U . . .
C7 C 0.13578(15) 0.50273(12) -0.14065(9) 0.0305(4) Uani 1 1 d . U . . .
H7A H 0.1079 0.4496 -0.1431 0.037 Uiso 1 1 calc R U . . .
C8 C 0.17792(18) 0.53693(13) -0.18859(9) 0.0385(5) Uani 1 1 d . U . . .
H8A H 0.1780 0.5079 -0.2244 0.046 Uiso 1 1 calc R U . . .
C9 C 0.2201(2) 0.61367(15) -0.18439(11) 0.0565(7) Uani 1 1 d . U . . .
H9A H 0.2514 0.6366 -0.2170 0.068 Uiso 1 1 calc R U . . .
C10 C 0.2173(2) 0.65769(14) -0.13263(10) 0.0512(7) Uani 1 1 d . U . . .
H10A H 0.2458 0.7107 -0.1303 0.061 Uiso 1 1 calc R U . . .
C11 C 0.01726(14) 0.68355(11) -0.01786(8) 0.0245(4) Uani 1 1 d . U . . .
C12 C -0.03870(14) 0.66427(11) 0.03014(8) 0.0267(4) Uani 1 1 d . U . . .
H12A H -0.0037 0.6504 0.0660 0.032 Uiso 1 1 calc R U . . .
C13 C -0.14545(15) 0.66496(12) 0.02642(9) 0.0310(4) Uani 1 1 d . U . . .
H13A H -0.1825 0.6518 0.0597 0.037 Uiso 1 1 calc R U . . .
C14 C -0.19734(15) 0.68475(12) -0.02568(10) 0.0338(5) Uani 1 1 d . U . . .
H14A H -0.2700 0.6846 -0.0285 0.041 Uiso 1 1 calc R U . . .
C15 C -0.14270(16) 0.70466(13) -0.07349(9) 0.0358(5) Uani 1 1 d . U . . .
H15A H -0.1780 0.7189 -0.1092 0.043 Uiso 1 1 calc R U . . .
C16 C -0.03660(16) 0.70407(12) -0.06982(9) 0.0314(4) Uani 1 1 d . U . . .
H16A H -0.0001 0.7178 -0.1032 0.038 Uiso 1 1 calc R U . . .
C17 C 0.14759(15) 0.82187(11) 0.07856(8) 0.0273(4) Uani 1 1 d . U . . .
H17A H 0.0781 0.8115 0.0611 0.033 Uiso 1 1 calc R U . . .
H17B H 0.1441 0.8703 0.1039 0.033 Uiso 1 1 calc R U . . .
C18 C 0.08438(14) 0.70537(12) 0.16853(8) 0.0269(4) Uani 1 1 d . U . . .
C19 C 0.09714(16) 0.63749(13) 0.20448(9) 0.0343(5) Uani 1 1 d . U . . .
H19A H 0.1571 0.6054 0.2027 0.041 Uiso 1 1 calc R U . . .
C20 C 0.02290(18) 0.61639(15) 0.24291(9) 0.0414(5) Uani 1 1 d . U . . .
H20A H 0.0322 0.5700 0.2671 0.050 Uiso 1 1 calc R U . . .
C21 C -0.06381(18) 0.66255(15) 0.24588(10) 0.0427(5) Uani 1 1 d . U . . .
H21A H -0.1146 0.6479 0.2721 0.051 Uiso 1 1 calc R U . . .
C22 C -0.07755(17) 0.73018(15) 0.21089(10) 0.0414(5) Uani 1 1 d . U . . .
H22A H -0.1376 0.7621 0.2132 0.050 Uiso 1 1 calc R U . . .
C23 C -0.00377(15) 0.75184(13) 0.17216(9) 0.0328(4) Uani 1 1 d . U . . .
H23A H -0.0136 0.7984 0.1482 0.039 Uiso 1 1 calc R U . . .
C24 C 0.27155(14) 0.78115(11) 0.18155(9) 0.0297(4) Uani 0.807(3) 1 d D U P A 1
C25 C 0.3665(2) 0.75011(16) 0.20141(11) 0.0379(6) Uani 0.807(3) 1 d D U P A 1
H25A H 0.3916 0.7021 0.1842 0.045 Uiso 0.807(3) 1 calc R U P A 1
C26 C 0.4251(2) 0.78800(19) 0.24587(12) 0.0484(8) Uani 0.807(3) 1 d D U P A 1
H26A H 0.4902 0.7666 0.2579 0.058 Uiso 0.807(3) 1 calc R U P A 1
C27 C 0.38914(17) 0.85594(14) 0.27227(10) 0.0497(6) Uani 0.807(3) 1 d D U P A 1
H27A H 0.4303 0.8826 0.3017 0.060 Uiso 0.807(3) 1 calc R U P A 1
C28 C 0.2936(2) 0.88574(18) 0.25640(13) 0.0488(8) Uani 0.807(3) 1 d D U P A 1
H28A H 0.2677 0.9316 0.2760 0.059 Uiso 0.807(3) 1 calc R U P A 1
C29 C 0.2350(2) 0.84862(16) 0.21161(11) 0.0413(7) Uani 0.807(3) 1 d D U P A 1
H29A H 0.1689 0.8694 0.2012 0.050 Uiso 0.807(3) 1 calc R U P A 1
C24' C 0.27155(14) 0.78115(11) 0.18155(9) 0.0297(4) Uani 0.193(3) 1 d D U P A 2
C25' C 0.3306(7) 0.7351(2) 0.2216(3) 0.0379(6) Uani 0.193(3) 1 d D U P A 2
H25B H 0.3315 0.6777 0.2182 0.045 Uiso 0.193(3) 1 calc R U P A 2
C26' C 0.3882(8) 0.7728(2) 0.2666(4) 0.0484(8) Uani 0.193(3) 1 d D U P A 2
H26B H 0.4275 0.7406 0.2937 0.058 Uiso 0.193(3) 1 calc R U P A 2
C27' C 0.38914(17) 0.85594(14) 0.27227(10) 0.0497(6) Uani 0.193(3) 1 d D U P A 2
H27B H 0.4215 0.8811 0.3056 0.060 Uiso 0.193(3) 1 calc R U P A 2
C28' C 0.3421(8) 0.9018(2) 0.2285(3) 0.0488(8) Uani 0.193(3) 1 d D U P A 2
H28B H 0.3504 0.9590 0.2288 0.059 Uiso 0.193(3) 1 calc R U P A 2
C29' C 0.2823(7) 0.8655(2) 0.1838(3) 0.0413(7) Uani 0.193(3) 1 d D U P A 2
H29B H 0.2488 0.8983 0.1546 0.050 Uiso 0.193(3) 1 calc R U P A 2
C30 C 0.34811(15) 0.82208(11) 0.04827(9) 0.0298(4) Uani 1 1 d . U . . .
H30A H 0.3578 0.8377 0.0898 0.036 Uiso 1 1 calc R U . . .
H30B H 0.3939 0.8564 0.0257 0.036 Uiso 1 1 calc R U . . .
C31 C 0.50063(14) 0.69648(12) 0.08536(8) 0.0288(4) Uani 1 1 d . U . . .
C32 C 0.53841(16) 0.61741(14) 0.08911(10) 0.0393(5) Uani 1 1 d . U . . .
H32A H 0.5054 0.5761 0.0662 0.047 Uiso 1 1 calc R U . . .
C33 C 0.62194(16) 0.59747(15) 0.12488(11) 0.0405(5) Uani 1 1 d . U . . .
H33A H 0.6465 0.5432 0.1261 0.049 Uiso 1 1 calc R U . . .
C34 C 0.6693(2) 0.65527(16) 0.15843(12) 0.0543(7) Uani 1 1 d . U . . .
H34A H 0.7241 0.6410 0.1852 0.065 Uiso 1 1 calc R U . . .
C35 C 0.6377(3) 0.73451(18) 0.15365(16) 0.0843(12) Uani 1 1 d . U . . .
H35A H 0.6738 0.7756 0.1752 0.101 Uiso 1 1 calc R U . . .
C36 C 0.5528(2) 0.75510(15) 0.11738(13) 0.0615(8) Uani 1 1 d . U . . .
H36A H 0.5309 0.8100 0.1148 0.074 Uiso 1 1 calc R U . . .
C37 C 0.43926(14) 0.71073(10) -0.03227(8) 0.0272(4) Uani 0.766(4) 1 d D U P B 1
C38 C 0.4715(2) 0.63684(15) -0.05385(12) 0.0378(7) Uani 0.766(4) 1 d D U P B 1
H38A H 0.4603 0.5885 -0.0325 0.045 Uiso 0.766(4) 1 calc R U P B 1
C39 C 0.5200(3) 0.63269(16) -0.10636(13) 0.0449(8) Uani 0.766(4) 1 d D U P B 1
H39A H 0.5395 0.5814 -0.1211 0.054 Uiso 0.766(4) 1 calc R U P B 1
C40 C 0.54016(17) 0.70228(12) -0.13722(10) 0.0428(5) Uani 0.766(4) 1 d D U P B 1
H40A H 0.5741 0.6994 -0.1728 0.051 Uiso 0.766(4) 1 calc R U P B 1
C41 C 0.5101(3) 0.77611(17) -0.11540(12) 0.0454(8) Uani 0.766(4) 1 d D U P B 1
H41A H 0.5232 0.8244 -0.1363 0.054 Uiso 0.766(4) 1 calc R U P B 1
C42 C 0.4608(2) 0.78087(15) -0.06316(11) 0.0360(7) Uani 0.766(4) 1 d D U P B 1
H42A H 0.4417 0.8323 -0.0485 0.043 Uiso 0.766(4) 1 calc R U P B 1
C37' C 0.43926(14) 0.71073(10) -0.03227(8) 0.0272(4) Uani 0.234(4) 1 d D U P B 2
C38' C 0.4224(6) 0.6465(4) -0.0711(3) 0.0378(7) Uani 0.234(4) 1 d D U P B 2
H38B H 0.3744 0.6056 -0.0625 0.045 Uiso 0.234(4) 1 calc R U P B 2
C39' C 0.4746(7) 0.6412(4) -0.1224(3) 0.0449(8) Uani 0.234(4) 1 d D U P B 2
H39B H 0.4649 0.5954 -0.1472 0.054 Uiso 0.234(4) 1 calc R U P B 2
C40' C 0.54016(17) 0.70228(12) -0.13722(10) 0.0428(5) Uani 0.234(4) 1 d D U P B 2
H40B H 0.5736 0.6999 -0.1730 0.051 Uiso 0.234(4) 1 calc R U P B 2
C41' C 0.5569(7) 0.7668(4) -0.0999(3) 0.0454(8) Uani 0.234(4) 1 d D U P B 2
H41B H 0.6040 0.8081 -0.1093 0.054 Uiso 0.234(4) 1 calc R U P B 2
C42' C 0.5052(6) 0.7720(4) -0.0485(3) 0.0360(7) Uani 0.234(4) 1 d D U P B 2
H42B H 0.5152 0.8181 -0.0241 0.043 Uiso 0.234(4) 1 calc R U P B 2
C43 C 0.21322(16) 0.93624(12) 0.00773(8) 0.0295(4) Uani 1 1 d . U . . .
C44 C 0.12469(15) 0.96410(12) -0.02520(9) 0.0304(4) Uani 1 1 d . U . . .
H44A H 0.0743 0.9255 -0.0376 0.036 Uiso 1 1 calc R U . . .
C45 C 0.10851(17) 1.04588(13) -0.04018(10) 0.0374(5) Uani 1 1 d . U . . .
H45A H 0.0480 1.0618 -0.0617 0.045 Uiso 1 1 calc R U . . .
C46 C 0.1830(2) 1.10429(13) -0.02292(10) 0.0428(5) Uani 1 1 d . U . . .
H46A H 0.1733 1.1598 -0.0330 0.051 Uiso 1 1 calc R U . . .
C47 C 0.2708(2) 1.07980(14) 0.00893(11) 0.0488(6) Uani 1 1 d . U . . .
H47A H 0.3212 1.1187 0.0208 0.059 Uiso 1 1 calc R U . . .
C48 C 0.2852(2) 0.99640(12) 0.02378(10) 0.0394(5) Uani 1 1 d . U . . .
H48A H 0.3459 0.9809 0.0454 0.047 Uiso 1 1 calc R U . . .
C49 C 0.24929(16) 0.92150(13) -0.12317(9) 0.0346(5) Uani 1 1 d . U . . .
C50 C 0.2396(2) 1.06854(15) -0.13740(11) 0.0512(6) Uani 1 1 d . U . . .
C51 C 0.3952(2) 1.00652(18) -0.08286(14) 0.0597(7) Uani 1 1 d . U . . .
B1 B 0.22690(17) 0.84034(13) 0.02562(10) 0.0269(4) Uani 1 1 d . U . . .

loop_
_atom_site_aniso_label
_atom_site_aniso_U_11
_atom_site_aniso_U_22
_atom_site_aniso_U_33
_atom_site_aniso_U_23
_atom_site_aniso_U_13
_atom_site_aniso_U_12
Mn1 0.01948(14) 0.02192(15) 0.02747(15) 0.00277(11) 0.00445(11) 0.00213(11)
Cr1 0.02642(17) 0.02779(17) 0.03373(18) 0.00595(13) 0.00240(13) -0.00152(13)
P1 0.0240(2) 0.0222(2) 0.0240(2) 0.00107(18) 0.00614(18) 0.00231(18)
P2 0.0215(2) 0.0260(2) 0.0237(2) 0.00193(19) 0.00388(18) 0.00176(19)
P3 0.0206(2) 0.0250(2) 0.0284(3) 0.00212(19) 0.00597(18) 0.00142(18)
O1 0.0315(8) 0.0324(8) 0.0605(10) 0.0072(7) 0.0095(7) -0.0054(6)
O2 0.0434(9) 0.0448(9) 0.0453(9) 0.0116(7) -0.0069(7) 0.0100(7)
O3 0.0361(8) 0.0318(8) 0.0501(9) -0.0077(7) 0.0039(7) 0.0084(6)
O4 0.0674(12) 0.0451(10) 0.0388(9) -0.0021(8) 0.0227(8) 0.0067(8)
O5 0.172(3) 0.0632(14) 0.0482(12) 0.0279(11) 0.0186(14) 0.0149(15)
O6 0.0279(10) 0.123(2) 0.157(3) -0.0087(18) 0.0159(13) -0.0090(11)
C1 0.0224(9) 0.0297(10) 0.0353(11) 0.0023(8) 0.0026(8) 0.0049(8)
C2 0.0250(9) 0.0285(10) 0.0380(11) 0.0014(8) 0.0038(8) 0.0015(8)
C3 0.0228(9) 0.0283(10) 0.0339(10) 0.0043(8) 0.0011(8) 0.0005(8)
C4 0.0264(9) 0.0229(9) 0.0284(9) 0.0033(7) 0.0062(7) 0.0027(7)
C5 0.0316(10) 0.0261(9) 0.0267(9) 0.0000(7) 0.0068(8) 0.0047(8)
C6 0.0232(9) 0.0310(10) 0.0271(9) 0.0013(8) 0.0021(7) 0.0016(8)
C7 0.0284(10) 0.0306(10) 0.0323(10) -0.0040(8) 0.0006(8) 0.0020(8)
C8 0.0499(13) 0.0355(11) 0.0306(11) -0.0054(9) 0.0075(9) 0.0075(10)
C9 0.098(2) 0.0393(13) 0.0351(12) -0.0036(10) 0.0306(13) -0.0075(13)
C10 0.090(2) 0.0289(11) 0.0368(12) -0.0039(9) 0.0292(13) -0.0088(12)
C11 0.0252(9) 0.0222(9) 0.0260(9) -0.0018(7) 0.0012(7) 0.0019(7)
C12 0.0264(9) 0.0265(9) 0.0271(9) 0.0000(8) 0.0018(7) 0.0018(8)
C13 0.0273(10) 0.0302(10) 0.0360(11) 0.0015(8) 0.0056(8) 0.0030(8)
C14 0.0251(10) 0.0296(10) 0.0463(12) -0.0037(9) -0.0035(8) 0.0034(8)
C15 0.0363(11) 0.0375(12) 0.0325(11) -0.0008(9) -0.0078(9) 0.0048(9)
C16 0.0334(10) 0.0347(11) 0.0262(10) 0.0011(8) 0.0015(8) 0.0025(9)
C17 0.0297(10) 0.0261(10) 0.0265(9) 0.0021(7) 0.0061(8) 0.0061(8)
C18 0.0252(9) 0.0353(10) 0.0204(9) -0.0025(8) 0.0029(7) -0.0023(8)
C19 0.0317(11) 0.0404(12) 0.0311(10) 0.0061(9) 0.0055(8) 0.0001(9)
C20 0.0446(13) 0.0502(14) 0.0300(11) 0.0059(10) 0.0078(9) -0.0089(10)
C21 0.0391(12) 0.0580(15) 0.0323(11) -0.0075(10) 0.0159(9) -0.0120(11)
C22 0.0303(11) 0.0542(14) 0.0408(12) -0.0113(10) 0.0132(9) -0.0010(10)
C23 0.0289(10) 0.0395(12) 0.0304(10) -0.0031(9) 0.0047(8) 0.0013(9)
C24 0.0275(9) 0.0334(10) 0.0284(10) 0.0013(8) 0.0033(7) -0.0034(8)
C25 0.0451(16) 0.0434(15) 0.0246(13) 0.0017(11) -0.0034(11) 0.0059(12)
C26 0.0481(18) 0.0673(19) 0.0283(15) -0.0011(13) -0.0118(12) 0.0057(14)
C27 0.0544(15) 0.0564(15) 0.0370(12) 0.0003(11) -0.0107(11) -0.0147(12)
C28 0.0522(18) 0.0501(17) 0.0437(17) -0.0140(13) -0.0025(13) -0.0016(14)
C29 0.0385(15) 0.0458(15) 0.0390(15) -0.0114(12) -0.0030(11) 0.0026(12)
C24' 0.0275(9) 0.0334(10) 0.0284(10) 0.0013(8) 0.0033(7) -0.0034(8)
C25' 0.0451(16) 0.0434(15) 0.0246(13) 0.0017(11) -0.0034(11) 0.0059(12)
C26' 0.0481(18) 0.0673(19) 0.0283(15) -0.0011(13) -0.0118(12) 0.0057(14)
C27' 0.0544(15) 0.0564(15) 0.0370(12) 0.0003(11) -0.0107(11) -0.0147(12)
C28' 0.0522(18) 0.0501(17) 0.0437(17) -0.0140(13) -0.0025(13) -0.0016(14)
C29' 0.0385(15) 0.0458(15) 0.0390(15) -0.0114(12) -0.0030(11) 0.0026(12)
C30 0.0284(10) 0.0229(9) 0.0389(11) 0.0006(8) 0.0101(8) -0.0005(8)
C31 0.0235(9) 0.0351(11) 0.0281(10) 0.0052(8) 0.0043(7) -0.0032(8)
C32 0.0247(10) 0.0407(12) 0.0522(13) -0.0109(10) -0.0006(9) 0.0062(9)
C33 0.0248(10) 0.0418(12) 0.0548(14) -0.0007(10) 0.0010(9) 0.0070(9)
C34 0.0483(14) 0.0492(14) 0.0628(16) 0.0078(12) -0.0210(13) 0.0033(12)
C35 0.094(2) 0.0441(16) 0.108(3) -0.0119(16) -0.066(2) 0.0056(15)
C36 0.0736(18) 0.0307(12) 0.0758(19) 0.0001(12) -0.0388(16) 0.0044(12)
C37 0.0204(9) 0.0337(10) 0.0276(9) 0.0042(8) 0.0034(7) 0.0043(8)
C38 0.0406(18) 0.0368(14) 0.0372(15) 0.0026(11) 0.0131(13) 0.0050(13)
C39 0.048(2) 0.0469(16) 0.0412(17) -0.0027(13) 0.0159(15) 0.0159(14)
C40 0.0388(12) 0.0602(14) 0.0305(11) 0.0070(10) 0.0117(9) 0.0085(11)
C41 0.055(2) 0.0507(16) 0.0316(15) 0.0149(12) 0.0135(14) 0.0002(15)
C42 0.0416(18) 0.0380(14) 0.0288(14) 0.0063(10) 0.0069(12) 0.0020(13)
C37' 0.0204(9) 0.0337(10) 0.0276(9) 0.0042(8) 0.0034(7) 0.0043(8)
C38' 0.0406(18) 0.0368(14) 0.0372(15) 0.0026(11) 0.0131(13) 0.0050(13)
C39' 0.048(2) 0.0469(16) 0.0412(17) -0.0027(13) 0.0159(15) 0.0159(14)
C40' 0.0388(12) 0.0602(14) 0.0305(11) 0.0070(10) 0.0117(9) 0.0085(11)
C41' 0.055(2) 0.0507(16) 0.0316(15) 0.0149(12) 0.0135(14) 0.0002(15)
C42' 0.0416(18) 0.0380(14) 0.0288(14) 0.0063(10) 0.0069(12) 0.0020(13)
C43 0.0396(11) 0.0246(9) 0.0250(9) 0.0000(7) 0.0087(8) 0.0043(8)
C44 0.0315(10) 0.0267(10) 0.0341(10) 0.0030(8) 0.0133(8) 0.0048(8)
C45 0.0399(12) 0.0305(11) 0.0430(12) 0.0055(9) 0.0125(9) 0.0111(9)
C46 0.0646(15) 0.0222(10) 0.0417(12) 0.0038(9) 0.0048(11) 0.0064(10)
C47 0.0738(17) 0.0255(11) 0.0458(14) -0.0017(9) -0.0109(12) -0.0020(11)
C48 0.0561(14) 0.0267(10) 0.0341(11) -0.0012(8) -0.0089(10) 0.0010(9)
C49 0.0323(11) 0.0373(11) 0.0355(11) 0.0073(9) 0.0143(9) 0.0036(9)
C50 0.0699(17) 0.0405(13) 0.0444(13) 0.0091(11) 0.0158(12) 0.0040(12)
C51 0.0332(13) 0.0679(18) 0.0776(19) 0.0010(15) -0.0003(12) -0.0087(12)
B1 0.0303(11) 0.0219(10) 0.0292(11) 0.0026(8) 0.0081(9) 0.0035(8)

loop_
_atom_type_symbol
_atom_type_description
_atom_type_scat_dispersion_real
_atom_type_scat_dispersion_imag
_atom_type_scat_source
C C 0.0033 0.0016 'International Tables Vol C Tables 4.2.6.8 and 6.1.1.4'
H H 0.0000 0.0000 'International Tables Vol C Tables 4.2.6.8 and 6.1.1.4'
O O 0.0106 0.0060 'International Tables Vol C Tables 4.2.6.8 and 6.1.1.4'
B B 0.0013 0.0007 'International Tables Vol C Tables 4.2.6.8 and 6.1.1.4'
P P 0.1023 0.0942 'International Tables Vol C Tables 4.2.6.8 and 6.1.1.4'
Cr Cr 0.3209 0.6236 'International Tables Vol C Tables 4.2.6.8 and 6.1.1.4'
Mn Mn 0.3368 0.7283 'International Tables Vol C Tables 4.2.6.8 and 6.1.1.4'

loop_
_geom_angle_atom_site_label_1
_geom_angle_atom_site_label_2
_geom_angle_atom_site_label_3
_geom_angle
C2 Mn1 C3 87.38(9)
C2 Mn1 C1 85.85(9)
C3 Mn1 C1 85.73(9)
C2 Mn1 P1 178.36(7)
C3 Mn1 P1 92.05(6)
C1 Mn1 P1 92.58(6)
C2 Mn1 P3 95.36(6)
C3 Mn1 P3 92.71(6)
C1 Mn1 P3 177.98(7)
P1 Mn1 P3 86.20(2)
C2 Mn1 P2 91.21(7)
C3 Mn1 P2 178.53(7)
C1 Mn1 P2 94.56(6)
P1 Mn1 P2 89.37(2)
P3 Mn1 P2 87.04(2)
C50 Cr1 C51 89.11(13)
C50 Cr1 C49 84.51(11)
C51 Cr1 C49 86.64(12)
C50 Cr1 C47 113.16(10)
C51 Cr1 C47 94.64(12)
C49 Cr1 C47 162.28(9)
C50 Cr1 C44 120.46(11)
C51 Cr1 C44 150.19(11)
C49 Cr1 C44 92.27(8)
C47 Cr1 C44 77.86(9)
C50 Cr1 C46 88.54(10)
C51 Cr1 C46 122.34(12)
C49 Cr1 C46 150.12(10)
C47 Cr1 C46 36.52(9)
C44 Cr1 C46 66.53(8)
C50 Cr1 C45 91.79(10)
C51 Cr1 C45 159.35(12)
C49 Cr1 C45 113.98(9)
C47 Cr1 C45 66.10(10)
C44 Cr1 C45 36.90(7)
C46 Cr1 C45 37.12(9)
C50 Cr1 C48 150.54(10)
C51 Cr1 C48 91.20(12)
C49 Cr1 C48 124.92(9)
C47 Cr1 C48 37.47(8)
C44 Cr1 C48 65.21(9)
C46 Cr1 C48 66.61(8)
C45 Cr1 C48 78.03(9)
C50 Cr1 C43 157.39(11)
C51 Cr1 C43 113.50(11)
C49 Cr1 C43 96.23(8)
C47 Cr1 C43 67.03(8)
C44 Cr1 C43 36.99(7)
C46 Cr1 C43 79.57(8)
C45 Cr1 C43 67.18(7)
C48 Cr1 C43 36.31(8)
C4 P1 C5 106.00(9)
C4 P1 C11 104.10(9)
C5 P1 C11 98.45(9)
C4 P1 Mn1 112.60(7)
C5 P1 Mn1 114.46(6)
C11 P1 Mn1 119.47(6)
C17 P2 C18 108.63(9)
C17 P2 C24 103.19(9)
C18 P2 C24 96.55(8)
C17 P2 Mn1 112.09(6)
C18 P2 Mn1 114.07(7)
C24 P2 Mn1 120.66(6)
C30 P3 C31 109.23(10)
C30 P3 C37 104.92(8)
C31 P3 C37 98.53(8)
C30 P3 Mn1 111.69(6)
C31 P3 Mn1 110.89(6)
C37 P3 Mn1 120.49(6)
O1 C1 Mn1 172.53(17)
O2 C2 Mn1 171.52(19)
O3 C3 Mn1 173.50(18)
B1 C4 P1 115.10(13)
B1 C4 H4A 108.5
P1 C4 H4A 108.5
B1 C4 H4B 108.5
P1 C4 H4B 108.5
H4A C4 H4B 107.5
C10 C5 C6 118.72(19)
C10 C5 P1 122.58(16)
C6 C5 P1 118.64(14)
C7 C6 C5 120.93(18)
C7 C6 H6A 119.5
C5 C6 H6A 119.5
C8 C7 C6 120.04(19)
C8 C7 H7A 120.0
C6 C7 H7A 120.0
C7 C8 C9 119.6(2)
C7 C8 H8A 120.2
C9 C8 H8A 120.2
C8 C9 C10 120.5(2)
C8 C9 H9A 119.7
C10 C9 H9A 119.7
C5 C10 C9 120.1(2)
C5 C10 H10A 119.9
C9 C10 H10A 119.9
C12 C11 C16 117.93(18)
C12 C11 P1 123.52(14)
C16 C11 P1 118.54(14)
C11 C12 C13 121.06(18)
C11 C12 H12A 119.5
C13 C12 H12A 119.5
C14 C13 C12 120.06(19)
C14 C13 H13A 120.0
C12 C13 H13A 120.0
C15 C14 C13 119.44(19)
C15 C14 H14A 120.3
C13 C14 H14A 120.3
C14 C15 C16 120.54(19)
C14 C15 H15A 119.7
C16 C15 H15A 119.7
C15 C16 C11 120.96(19)
C15 C16 H16A 119.5
C11 C16 H16A 119.5
B1 C17 P2 111.73(13)
B1 C17 H17A 109.3
P2 C17 H17A 109.3
B1 C17 H17B 109.3
P2 C17 H17B 109.3
H17A C17 H17B 107.9
C23 C18 C19 118.74(18)
C23 C18 P2 122.21(15)
C19 C18 P2 118.86(15)
C20 C19 C18 120.6(2)
C20 C19 H19A 119.7
C18 C19 H19A 119.7
C21 C20 C19 120.0(2)
C21 C20 H20A 120.0
C19 C20 H20A 120.0
C20 C21 C22 120.2(2)
C20 C21 H21A 119.9
C22 C21 H21A 119.9
C21 C22 C23 120.3(2)
C21 C22 H22A 119.9
C23 C22 H22A 119.9
C18 C23 C22 120.1(2)
C18 C23 H23A 119.9
C22 C23 H23A 119.9
C25 C24 C29 116.6(2)
C25 C24 P2 124.36(15)
C29 C24 P2 118.85(14)
C26 C25 C24 121.5(2)
C26 C25 H25A 119.3
C24 C25 H25A 119.3
C27 C26 C25 120.2(2)
C27 C26 H26A 119.9
C25 C26 H26A 119.9
C26 C27 C28 120.2(2)
C26 C27 H27A 119.9
C28 C27 H27A 119.9
C27 C28 C29 119.9(2)
C27 C28 H28A 120.1
C29 C28 H28A 120.1
C28 C29 C24 121.4(2)
C28 C29 H29A 119.3
C24 C29 H29A 119.3
C26' C25' H25B 119.8
C25' C26' H26B 119.4
C29' C28' H28B 119.5
C28' C29' H29B 119.8
B1 C30 P3 112.88(13)
B1 C30 H30A 109.0
P3 C30 H30A 109.0
B1 C30 H30B 109.0
P3 C30 H30B 109.0
H30A C30 H30B 107.8
C36 C31 C32 117.3(2)
C36 C31 P3 123.57(17)
C32 C31 P3 119.12(16)
C33 C32 C31 122.0(2)
C33 C32 H32A 119.0
C31 C32 H32A 119.0
C34 C33 C32 119.9(2)
C34 C33 H33A 120.0
C32 C33 H33A 120.0
C33 C34 C35 119.7(2)
C33 C34 H34A 120.1
C35 C34 H34A 120.1
C34 C35 C36 120.4(3)
C34 C35 H35A 119.8
C36 C35 H35A 119.8
C31 C36 C35 120.5(2)
C31 C36 H36A 119.8
C35 C36 H36A 119.8
C38 C37 C42 118.3(2)
C38 C37 P3 120.40(14)
C42 C37 P3 120.88(14)
C37 C38 C39 120.8(2)
C37 C38 H38A 119.6
C39 C38 H38A 119.6
C40 C39 C38 120.7(2)
C40 C39 H39A 119.6
C38 C39 H39A 119.6
C39 C40 C41 118.7(2)
C39 C40 H40A 120.6
C41 C40 H40A 120.6
C40 C41 C42 121.0(2)
C40 C41 H41A 119.5
C42 C41 H41A 119.5
C37 C42 C41 120.4(2)
C37 C42 H42A 119.8
C41 C42 H42A 119.8
C39' C38' H38B 119.3
C38' C39' H39B 119.9
C42' C41' H41B 119.8
C41' C42' H42B 119.4
C48 C43 C44 115.36(18)
C48 C43 B1 123.45(19)
C44 C43 B1 121.19(18)
C48 C43 Cr1 69.70(12)
C44 C43 Cr1 69.10(11)
B1 C43 Cr1 131.78(13)
C45 C44 C43 123.1(2)
C45 C44 Cr1 71.71(12)
C43 C44 Cr1 73.91(11)
C45 C44 H44A 118.4
C43 C44 H44A 118.4
Cr1 C44 H44A 128.4
C44 C45 C46 119.4(2)
C44 C45 Cr1 71.39(11)
C46 C45 Cr1 71.42(13)
C44 C45 H45A 120.3
C46 C45 H45A 120.3
Cr1 C45 H45A 129.2
C47 C46 C45 119.4(2)
C47 C46 Cr1 71.60(14)
C45 C46 Cr1 71.47(12)
C47 C46 H46A 120.3
C45 C46 H46A 120.3
Cr1 C46 H46A 128.9
C46 C47 C48 120.1(2)
C46 C47 Cr1 71.88(14)
C48 C47 Cr1 71.57(13)
C46 C47 H47A 120.0
C48 C47 H47A 120.0
Cr1 C47 H47A 128.9
C43 C48 C47 122.6(2)
C43 C48 Cr1 73.99(12)
C47 C48 Cr1 70.96(13)
C43 C48 H48A 118.7
C47 C48 H48A 118.7
Cr1 C48 H48A 128.8
O4 C49 Cr1 175.40(18)
O5 C50 Cr1 177.4(3)
O6 C51 Cr1 176.9(3)
C43 B1 C4 108.17(16)
C43 B1 C17 107.12(15)
C4 B1 C17 109.76(16)
C43 B1 C30 109.93(16)
C4 B1 C30 110.80(15)
C17 B1 C30 110.95(16)

loop_
_geom_bond_atom_site_label_1
_geom_bond_atom_site_label_2
_geom_bond_distance
Mn1 C2 1.807(2)
Mn1 C3 1.809(2)
Mn1 C1 1.812(2)
Mn1 P1 2.3482(6)
Mn1 P3 2.3717(6)
Mn1 P2 2.3794(6)
Cr1 C50 1.809(2)
Cr1 C51 1.826(3)
Cr1 C49 1.830(2)
Cr1 C47 2.216(2)
Cr1 C44 2.216(2)
Cr1 C46 2.220(2)
Cr1 C45 2.220(2)
Cr1 C48 2.224(2)
Cr1 C43 2.2795(19)
P1 C4 1.8098(19)
P1 C5 1.8349(19)
P1 C11 1.8483(19)
P2 C17 1.8185(19)
P2 C18 1.8355(19)
P2 C24 1.854(2)
P3 C30 1.8140(19)
P3 C31 1.830(2)
P3 C37 1.8484(19)
O1 C1 1.145(2)
O2 C2 1.151(2)
O3 C3 1.147(2)
O4 C49 1.162(3)
O5 C50 1.159(3)
O6 C51 1.150(3)
C4 B1 1.654(3)
C4 H4A 0.9900
C4 H4B 0.9900
C5 C10 1.383(3)
C5 C6 1.394(3)
C6 C7 1.384(3)
C6 H6A 0.9500
C7 C8 1.376(3)
C7 H7A 0.9500
C8 C9 1.382(3)
C8 H8A 0.9500
C9 C10 1.394(3)
C9 H9A 0.9500
C10 H10A 0.9500
C11 C12 1.390(3)
C11 C16 1.396(3)
C12 C13 1.396(3)
C12 H12A 0.9500
C13 C14 1.384(3)
C13 H13A 0.9500
C14 C15 1.380(3)
C14 H14A 0.9500
C15 C16 1.388(3)
C15 H15A 0.9500
C16 H16A 0.9500
C17 B1 1.666(3)
C17 H17A 0.9900
C17 H17B 0.9900
C18 C23 1.391(3)
C18 C19 1.395(3)
C19 C20 1.390(3)
C19 H19A 0.9500
C20 C21 1.371(3)
C20 H20A 0.9500
C21 C22 1.380(3)
C21 H21A 0.9500
C22 C23 1.392(3)
C22 H22A 0.9500
C23 H23A 0.9500
C24 C25 1.399(2)
C24 C29 1.405(2)
C25 C26 1.393(3)
C25 H25A 0.9500
C26 C27 1.368(3)
C26 H26A 0.9500
C27 C28 1.375(3)
C27 H27A 0.9500
C28 C29 1.393(3)
C28 H28A 0.9500
C29 H29A 0.9500
C25' C26' 1.393(3)
C25' H25B 0.9500
C26' H26B 0.9500
C28' C29' 1.393(3)
C28' H28B 0.9500
C29' H29B 0.9500
C30 B1 1.672(3)
C30 H30A 0.9900
C30 H30B 0.9900
C31 C36 1.374(3)
C31 C32 1.395(3)
C32 C33 1.374(3)
C32 H32A 0.9500
C33 C34 1.355(3)
C33 H33A 0.9500
C34 C35 1.372(4)
C34 H34A 0.9500
C35 C36 1.397(4)
C35 H35A 0.9500
C36 H36A 0.9500
C37 C38 1.388(2)
C37 C42 1.392(2)
C38 C39 1.392(3)
C38 H38A 0.9500
C39 C40 1.380(3)
C39 H39A 0.9500
C40 C41 1.381(3)
C40 H40A 0.9500
C41 C42 1.393(3)
C41 H41A 0.9500
C42 H42A 0.9500
C38' C39' 1.393(3)
C38' H38B 0.9500
C39' H39B 0.9500
C41' C42' 1.392(3)
C41' H41B 0.9500
C42' H42B 0.9500
C43 C48 1.404(3)
C43 C44 1.427(3)
C43 B1 1.640(3)
C44 C45 1.404(3)
C44 H44A 0.9500
C45 C46 1.413(3)
C45 H45A 0.9500
C46 C47 1.390(3)
C46 H46A 0.9500
C47 C48 1.426(3)
C47 H47A 0.9500
C48 H48A 0.9500

loop_
_geom_torsion_atom_site_label_1
_geom_torsion_atom_site_label_2
_geom_torsion_atom_site_label_3
_geom_torsion_atom_site_label_4
_geom_torsion
C5 P1 C4 B1 -159.21(13)
C11 P1 C4 B1 97.51(14)
Mn1 P1 C4 B1 -33.33(15)
C4 P1 C5 C10 8.4(2)
C11 P1 C5 C10 115.8(2)
Mn1 P1 C5 C10 -116.4(2)
C4 P1 C5 C6 -169.00(15)
C11 P1 C5 C6 -61.61(17)
Mn1 P1 C5 C6 66.27(17)
C10 C5 C6 C7 -2.6(3)
P1 C5 C6 C7 174.87(15)
C5 C6 C7 C8 1.2(3)
C6 C7 C8 C9 1.2(3)
C7 C8 C9 C10 -2.2(4)
C6 C5 C10 C9 1.7(4)
P1 C5 C10 C9 -175.7(2)
C8 C9 C10 C5 0.7(5)
C4 P1 C11 C12 -118.62(16)
C5 P1 C11 C12 132.43(16)
Mn1 P1 C11 C12 8.04(18)
C4 P1 C11 C16 62.84(17)
C5 P1 C11 C16 -46.11(17)
Mn1 P1 C11 C16 -170.50(13)
C16 C11 C12 C13 0.4(3)
P1 C11 C12 C13 -178.19(15)
C11 C12 C13 C14 0.2(3)
C12 C13 C14 C15 -0.8(3)
C13 C14 C15 C16 0.7(3)
C14 C15 C16 C11 -0.1(3)
C12 C11 C16 C15 -0.4(3)
P1 C11 C16 C15 178.20(16)
C18 P2 C17 B1 -167.65(13)
C24 P2 C17 B1 90.66(14)
Mn1 P2 C17 B1 -40.68(15)
C17 P2 C18 C23 -7.76(19)
C24 P2 C18 C23 98.57(17)
Mn1 P2 C18 C23 -133.59(15)
C17 P2 C18 C19 177.35(16)
C24 P2 C18 C19 -76.32(17)
Mn1 P2 C18 C19 51.52(17)
C23 C18 C19 C20 0.4(3)
P2 C18 C19 C20 175.48(17)
C18 C19 C20 C21 -0.2(3)
C19 C20 C21 C22 -0.2(4)
C20 C21 C22 C23 0.3(3)
C19 C18 C23 C22 -0.3(3)
P2 C18 C23 C22 -175.21(16)
C21 C22 C23 C18 0.0(3)
C17 P2 C24 C25 -135.6(2)
C18 P2 C24 C25 113.5(2)
Mn1 P2 C24 C25 -9.5(2)
C17 P2 C24 C29 49.0(2)
C18 P2 C24 C29 -61.9(2)
Mn1 P2 C24 C29 175.00(17)
C29 C24 C25 C26 -4.7(4)
P2 C24 C25 C26 179.8(2)
C24 C25 C26 C27 1.7(4)
C25 C26 C27 C28 2.1(5)
C26 C27 C28 C29 -2.7(5)
C27 C28 C29 C24 -0.5(5)
C25 C24 C29 C28 4.1(4)
P2 C24 C29 C28 179.9(2)
C31 P3 C30 B1 -162.80(13)
C37 P3 C30 B1 92.40(14)
Mn1 P3 C30 B1 -39.76(15)
C30 P3 C31 C36 -3.0(2)
C37 P3 C31 C36 106.2(2)
Mn1 P3 C31 C36 -126.5(2)
C30 P3 C31 C32 175.51(16)
C37 P3 C31 C32 -75.35(17)
Mn1 P3 C31 C32 51.99(18)
C36 C31 C32 C33 2.4(3)
P3 C31 C32 C33 -176.13(18)
C31 C32 C33 C34 0.9(4)
C32 C33 C34 C35 -4.3(4)
C33 C34 C35 C36 4.3(6)
C32 C31 C36 C35 -2.4(4)
P3 C31 C36 C35 176.1(3)
C34 C35 C36 C31 -1.0(6)
C30 P3 C37 C38 -177.4(2)
C31 P3 C37 C38 70.0(2)
Mn1 P3 C37 C38 -50.4(2)
C30 P3 C37 C42 10.5(2)
C31 P3 C37 C42 -102.1(2)
Mn1 P3 C37 C42 137.4(2)
C42 C37 C38 C39 -2.8(4)
P3 C37 C38 C39 -175.2(2)
C37 C38 C39 C40 2.1(5)
C38 C39 C40 C41 -0.8(5)
C39 C40 C41 C42 0.3(5)
C38 C37 C42 C41 2.3(4)
P3 C37 C42 C41 174.6(2)
C40 C41 C42 C37 -1.1(5)
C48 C43 C44 C45 -1.0(3)
B1 C43 C44 C45 178.29(18)
Cr1 C43 C44 C45 -54.66(17)
C48 C43 C44 Cr1 53.71(17)
B1 C43 C44 Cr1 -127.05(17)
C43 C44 C45 C46 0.8(3)
Cr1 C44 C45 C46 -54.81(18)
C43 C44 C45 Cr1 55.64(17)
C44 C45 C46 C47 -0.4(3)
Cr1 C45 C46 C47 -55.2(2)
C44 C45 C46 Cr1 54.80(17)
C45 C46 C47 C48 0.2(4)
Cr1 C46 C47 C48 -55.0(2)
C45 C46 C47 Cr1 55.1(2)
C44 C43 C48 C47 0.7(3)
B1 C43 C48 C47 -178.5(2)
Cr1 C43 C48 C47 54.1(2)
C44 C43 C48 Cr1 -53.40(16)
B1 C43 C48 Cr1 127.37(18)
C46 C47 C48 C43 -0.3(4)
Cr1 C47 C48 C43 -55.5(2)
C46 C47 C48 Cr1 55.1(2)
C48 C43 B1 C4 -136.4(2)
C44 C43 B1 C4 44.4(2)
Cr1 C43 B1 C4 -44.6(2)
C48 C43 B1 C17 105.3(2)
C44 C43 B1 C17 -73.9(2)
Cr1 C43 B1 C17 -162.82(14)
C48 C43 B1 C30 -15.3(3)
C44 C43 B1 C30 165.49(17)
Cr1 C43 B1 C30 76.5(2)
P1 C4 B1 C43 -158.43(13)
P1 C4 B1 C17 -41.87(19)
P1 C4 B1 C30 81.01(17)
P2 C17 B1 C43 -156.53(14)
P2 C17 B1 C4 86.26(17)
P2 C17 B1 C30 -36.5(2)
P3 C30 B1 C43 -155.98(13)
P3 C30 B1 C4 -36.47(19)
P3 C30 B1 C17 85.72(17)

loop_
_platon_squeeze_void_nr
_platon_squeeze_void_average_x
_platon_squeeze_void_average_y
_platon_squeeze_void_average_z
_platon_squeeze_void_volume
_platon_squeeze_void_count_electrons
_platon_squeeze_void_content
1 0.093 0.056 0.188 167 42 ' '
2 -0.093 -0.056 0.812 167 42 ' '
3 0.062 0.583 0.700 10 0 ' '
4 0.407 0.556 0.312 167 42 ' '
5 0.593 0.444 0.688 167 42 ' '
6 0.438 0.083 0.800 10 0 ' '
7 0.562 0.917 0.200 10 0 ' '
8 0.938 0.417 0.300 10 0 ' '
